data_2018741
loop_
_publ_author_name
'Negi, Devendra Singh'
'Negi, Nisha'
'Kumar, Ashok'
'Matsunami, Katsuyoshi'
'Schulz, Stefan'
'Jones, Peter G.'

_publ_section_title
;
 (+-)-Asarinin
;
_journal_coeditor_code FA3296
_journal_issue 1
_journal_name_full 'Acta Crystallographica Section C'
_journal_page_first 87
_journal_page_last 89
_journal_paper_doi 10.1107/S0108270112049657
_journal_volume 69
_journal_year 2013
_chemical_formula_iupac 'C20 H18 O6'
_chemical_formula_moiety 'C20 H18 O6'
_chemical_formula_sum 'C20 H18 O6'
_chemical_formula_weight 354.34
_chemical_name_common asarinin
_chemical_name_systematic
(1<i>RS</i>,3a<i>RS</i>,4<i>SS</i>,6a<i>RS</i>)-1,4-bis(benzo[<i>d</i>][1,3]dioxol-5-yl)hexahydrofuro[3,4-<i>c</i>]furan
_space_group_IT_number 2
_symmetry_cell_setting triclinic
_symmetry_space_group_name_Hall '-P 1'
_symmetry_space_group_name_H-M 'P -1'
_atom_sites_solution_hydrogens geom
_atom_sites_solution_primary direct
_atom_sites_solution_secondary difmap
_audit_creation_method SHELXL97
_cell_angle_alpha 103.793(6)
_cell_angle_beta 102.111(6)
_cell_angle_gamma 95.836(6)
_cell_formula_units_Z 2
_cell_length_a 6.5002(4)
_cell_length_b 10.8931(7)
_cell_length_c 11.8005(8)
_cell_measurement_reflns_used 33759
_cell_measurement_temperature 100(2)
_cell_measurement_theta_max 75.7128
_cell_measurement_theta_min 3.9725
_cell_volume 783.22(9)
_computing_cell_refinement 'CrysAlisPro (Agilent, 2012)'
_computing_data_collection 'CrysAlisPro (Agilent, 2012)'
_computing_data_reduction 'CrysAlisPro (Agilent, 2012)'
_computing_molecular_graphics 'XP (Siemens, 1994)'
_computing_publication_material 'SHELXL97 (Sheldrick, 2008)'
_computing_structure_refinement 'SHELXL97 (Sheldrick, 2008)'
_computing_structure_solution 'SHELXS97 (Sheldrick, 2008)'
_diffrn_ambient_temperature 100(2)
_diffrn_detector_area_resol_mean 10.3543
_diffrn_measured_fraction_theta_full 0.998
_diffrn_measured_fraction_theta_max 0.994
_diffrn_measurement_device_type 'Oxford Xcalibur diffractometer with Nova source and Atlas detector'
_diffrn_measurement_method \w
_diffrn_radiation_monochromator mirror
_diffrn_radiation_source 'Nova (Cu) X-ray Source'
_diffrn_radiation_type CuK\a
_diffrn_radiation_wavelength 1.54184
_diffrn_reflns_av_R_equivalents 0.0273
_diffrn_reflns_av_sigmaI/netI 0.0084
_diffrn_reflns_limit_h_max 8
_diffrn_reflns_limit_h_min -8
_diffrn_reflns_limit_k_max 13
_diffrn_reflns_limit_k_min -13
_diffrn_reflns_limit_l_max 14
_diffrn_reflns_limit_l_min -14
_diffrn_reflns_number 41535
_diffrn_reflns_theta_full 75.00
_diffrn_reflns_theta_max 75.90
_diffrn_reflns_theta_min 3.98
_exptl_absorpt_coefficient_mu 0.928
_exptl_absorpt_correction_T_max 1.00000
_exptl_absorpt_correction_T_min 0.77018
_exptl_absorpt_correction_type multi-scan
_exptl_absorpt_process_details '(CrysAlisPro; Agilent, 2012)'
_exptl_crystal_colour colourless
_exptl_crystal_density_diffrn 1.503
_exptl_crystal_density_method 'not measured'
_exptl_crystal_description tablet
_exptl_crystal_F_000 372
_exptl_crystal_size_max 0.25
_exptl_crystal_size_mid 0.20
_exptl_crystal_size_min 0.10
_refine_diff_density_max 0.312
_refine_diff_density_min -0.213
_refine_ls_extinction_method none
_refine_ls_goodness_of_fit_ref 1.051
_refine_ls_hydrogen_treatment constr
_refine_ls_matrix_type full
_refine_ls_number_parameters 235
_refine_ls_number_reflns 3254
_refine_ls_number_restraints 0
_refine_ls_restrained_S_all 1.051
_refine_ls_R_factor_all 0.0351
_refine_ls_R_factor_gt 0.0348
_refine_ls_shift/su_max 0.002
_refine_ls_shift/su_mean 0.000
_refine_ls_structure_factor_coef Fsqd
_refine_ls_weighting_details 'calc w = 1/[\s^2^(Fo^2^)+(0.0399P)^2^+0.3692P] where P=(Fo^2^+2Fc^2^)/3'
_refine_ls_weighting_scheme calc
_refine_ls_wR_factor_gt 0.0857
_refine_ls_wR_factor_ref 0.0860
_reflns_number_gt 3200
_reflns_number_total 3254
_reflns_threshold_expression I>2\s(I)
_cod_data_source_file fa3296.cif
_cod_data_source_block I
_cod_database_code 2018741
_cod_database_fobs_code 2018741

loop_
_symmetry_equiv_pos_as_xyz
'x, y, z'
'-x, -y, -z'

loop_
_atom_site_type_symbol
_atom_site_label
_atom_site_fract_x
_atom_site_fract_y
_atom_site_fract_z
_atom_site_U_iso_or_equiv
_atom_site_adp_type
_atom_site_calc_flag
_atom_site_refinement_flags
_atom_site_occupancy
_atom_site_symmetry_multiplicity
O O1 0.56365(12) 0.57923(7) 0.36599(7) 0.01883(18) Uani d . 1 1
C C1 0.35735(17) 0.57985(10) 0.17724(9) 0.0162(2) Uani d . 1 1
H H1 0.3451 0.6351 0.1203 0.019 Uiso calc R 1 1
C C2 0.44275(17) 0.66030(10) 0.30911(9) 0.0163(2) Uani d . 1 1
H H2 0.5429 0.7369 0.3103 0.020 Uiso calc R 1 1
C C4 0.68497(18) 0.52866(11) 0.28201(10) 0.0188(2) Uani d . 1 1
H H4A 0.7430 0.4530 0.3001 0.023 Uiso calc R 1 1
H H4B 0.8047 0.5941 0.2849 0.023 Uiso calc R 1 1
C C5 0.52740(16) 0.49134(10) 0.15893(9) 0.0155(2) Uani d . 1 1
H H5 0.5975 0.5055 0.0943 0.019 Uiso calc R 1 1
C C6 0.39849(17) 0.35556(10) 0.12489(10) 0.0182(2) Uani d . 1 1
H H6 0.4023 0.3288 0.2006 0.022 Uiso calc R 1 1
O O7 0.18453(13) 0.36849(8) 0.07580(8) 0.0261(2) Uani d . 1 1
C C8 0.15160(18) 0.48480(11) 0.15241(10) 0.0211(2) Uani d . 1 1
H H8A 0.1259 0.4704 0.2284 0.025 Uiso calc R 1 1
H H8B 0.0278 0.5174 0.1119 0.025 Uiso calc R 1 1
C C11 0.27919(17) 0.70606(10) 0.37603(9) 0.0157(2) Uani d . 1 1
C C12 0.22906(17) 0.65162(10) 0.46569(9) 0.0156(2) Uani d . 1 1
H H12 0.2957 0.5838 0.4868 0.019 Uiso calc R 1 1
C C13 0.07832(17) 0.70191(10) 0.52113(9) 0.0157(2) Uani d . 1 1
C C14 -0.02119(17) 0.80026(10) 0.49173(9) 0.0164(2) Uani d . 1 1
C C15 0.02389(18) 0.85422(10) 0.40406(10) 0.0188(2) Uani d . 1 1
H H15 -0.0454 0.9213 0.3834 0.023 Uiso calc R 1 1
C C16 0.17765(18) 0.80495(10) 0.34669(10) 0.0185(2) Uani d . 1 1
H H16 0.2139 0.8401 0.2858 0.022 Uiso calc R 1 1
O O17 0.00734(13) 0.66835(8) 0.61359(7) 0.02143(19) Uani d . 1 1
C C18 -0.15893(18) 0.74211(11) 0.63322(10) 0.0210(2) Uani d . 1 1
H H18A -0.2983 0.6851 0.6088 0.025 Uiso calc R 1 1
H H18B -0.1327 0.7873 0.7195 0.025 Uiso calc R 1 1
O O19 -0.16073(13) 0.83282(8) 0.56301(7) 0.02070(18) Uani d . 1 1
C C20 0.47343(17) 0.25291(10) 0.03896(10) 0.0171(2) Uani d . 1 1
C C21 0.33643(18) 0.18013(10) -0.07008(10) 0.0187(2) Uani d . 1 1
H H21 0.1938 0.1942 -0.0942 0.022 Uiso calc R 1 1
C C22 0.41905(18) 0.08719(10) -0.14047(10) 0.0186(2) Uani d . 1 1
C C23 0.62636(18) 0.06578(10) -0.10748(10) 0.0174(2) Uani d . 1 1
C C24 0.76342(18) 0.13606(11) -0.00203(10) 0.0205(2) Uani d . 1 1
H H24 0.9062 0.1216 0.0203 0.025 Uiso calc R 1 1
C C25 0.68222(18) 0.23060(11) 0.07133(10) 0.0205(2) Uani d . 1 1
H H25 0.7725 0.2811 0.1455 0.025 Uiso calc R 1 1
O O26 0.31790(14) 0.00396(9) -0.25045(8) 0.0294(2) Uani d . 1 1
C C27 0.46989(19) -0.07388(12) -0.28494(11) 0.0248(3) Uani d . 1 1
H H27A 0.4911 -0.0672 -0.3640 0.030 Uiso calc R 1 1
H H27B 0.4177 -0.1646 -0.2919 0.030 Uiso calc R 1 1
O O28 0.66683(13) -0.03090(8) -0.19555(7) 0.02196(19) Uani d . 1 1

loop_
_atom_site_aniso_label
_atom_site_aniso_U_11
_atom_site_aniso_U_22
_atom_site_aniso_U_33
_atom_site_aniso_U_12
_atom_site_aniso_U_13
_atom_site_aniso_U_23
O1 0.0194(4) 0.0244(4) 0.0134(4) 0.0100(3) 0.0052(3) 0.0025(3)
C1 0.0169(5) 0.0192(5) 0.0137(5) 0.0061(4) 0.0058(4) 0.0037(4)
C2 0.0169(5) 0.0167(5) 0.0153(5) 0.0041(4) 0.0050(4) 0.0025(4)
C4 0.0171(5) 0.0227(5) 0.0155(5) 0.0075(4) 0.0052(4) -0.0002(4)
C5 0.0151(5) 0.0178(5) 0.0140(5) 0.0040(4) 0.0056(4) 0.0024(4)
C6 0.0165(5) 0.0189(5) 0.0186(5) 0.0029(4) 0.0071(4) 0.0016(4)
O7 0.0147(4) 0.0261(4) 0.0287(4) 0.0027(3) 0.0060(3) -0.0098(3)
C8 0.0163(5) 0.0229(6) 0.0206(5) 0.0047(4) 0.0059(4) -0.0031(4)
C11 0.0157(5) 0.0156(5) 0.0132(5) 0.0023(4) 0.0036(4) -0.0007(4)
C12 0.0160(5) 0.0153(5) 0.0143(5) 0.0047(4) 0.0026(4) 0.0014(4)
C13 0.0169(5) 0.0170(5) 0.0119(5) 0.0024(4) 0.0034(4) 0.0019(4)
C14 0.0156(5) 0.0164(5) 0.0157(5) 0.0047(4) 0.0049(4) -0.0005(4)
C15 0.0214(5) 0.0164(5) 0.0191(5) 0.0071(4) 0.0049(4) 0.0038(4)
C16 0.0224(5) 0.0176(5) 0.0165(5) 0.0040(4) 0.0071(4) 0.0042(4)
O17 0.0248(4) 0.0266(4) 0.0208(4) 0.0132(3) 0.0136(3) 0.0104(3)
C18 0.0220(6) 0.0259(6) 0.0193(5) 0.0107(5) 0.0103(4) 0.0064(4)
O19 0.0227(4) 0.0220(4) 0.0221(4) 0.0106(3) 0.0121(3) 0.0060(3)
C20 0.0189(5) 0.0155(5) 0.0180(5) 0.0025(4) 0.0087(4) 0.0029(4)
C21 0.0185(5) 0.0191(5) 0.0190(5) 0.0055(4) 0.0058(4) 0.0038(4)
C22 0.0214(5) 0.0180(5) 0.0147(5) 0.0033(4) 0.0035(4) 0.0021(4)
C23 0.0213(5) 0.0146(5) 0.0183(5) 0.0050(4) 0.0099(4) 0.0029(4)
C24 0.0164(5) 0.0216(5) 0.0224(6) 0.0044(4) 0.0064(4) 0.0020(4)
C25 0.0181(5) 0.0202(5) 0.0192(5) 0.0011(4) 0.0046(4) -0.0013(4)
O26 0.0282(5) 0.0312(5) 0.0198(4) 0.0147(4) -0.0018(3) -0.0074(3)
C27 0.0245(6) 0.0247(6) 0.0207(6) 0.0078(5) 0.0040(5) -0.0030(5)
O28 0.0232(4) 0.0214(4) 0.0186(4) 0.0082(3) 0.0055(3) -0.0022(3)

loop_
_atom_type_symbol
_atom_type_description
_atom_type_scat_dispersion_real
_atom_type_scat_dispersion_imag
_atom_type_scat_source
C C 0.0181 0.0091 'International Tables Vol C Tables 4.2.6.8 and 6.1.1.4'
H H 0.0000 0.0000 'International Tables Vol C Tables 4.2.6.8 and 6.1.1.4'
O O 0.0492 0.0322 'International Tables Vol C Tables 4.2.6.8 and 6.1.1.4'

loop_
_geom_angle_atom_site_label_1
_geom_angle_atom_site_label_2
_geom_angle_atom_site_label_3
_geom_angle
C2 O1 C4 103.72(8)
C8 C1 C2 115.27(9)
C8 C1 C5 103.20(8)
C2 C1 C5 103.11(8)
O1 C2 C11 111.03(8)
O1 C2 C1 104.12(8)
C11 C2 C1 116.71(9)
O1 C4 C5 105.09(8)
C4 C5 C6 114.11(9)
C4 C5 C1 103.28(8)
C6 C5 C1 103.46(8)
O7 C6 C20 110.90(9)
O7 C6 C5 105.39(9)
C20 C6 C5 116.17(9)
C6 O7 C8 104.65(8)
O7 C8 C1 105.50(8)
C16 C11 C12 120.37(10)
C16 C11 C2 117.96(9)
C12 C11 C2 121.67(9)
C13 C12 C11 116.42(10)
C12 C13 O17 127.53(10)
C12 C13 C14 122.84(10)
O17 C13 C14 109.60(9)
C15 C14 O19 127.93(10)
C15 C14 C13 121.80(10)
O19 C14 C13 110.26(9)
C14 C15 C16 116.39(10)
C11 C16 C15 122.18(10)
C13 O17 C18 105.71(8)
O19 C18 O17 108.17(8)
C14 O19 C18 105.51(8)
C25 C20 C21 120.27(10)
C25 C20 C6 118.44(10)
C21 C20 C6 121.28(10)
C22 C21 C20 116.65(10)
O26 C22 C21 127.78(10)
O26 C22 C23 109.60(9)
C21 C22 C23 122.62(10)
C24 C23 O28 127.98(10)
C24 C23 C22 121.82(10)
O28 C23 C22 110.19(10)
C23 C24 C25 116.50(10)
C20 C25 C24 122.14(10)
C22 O26 C27 106.08(9)
O26 C27 O28 108.60(9)
C23 O28 C27 105.44(8)
C8 C1 H1 111.5
C2 C1 H1 111.5
C5 C1 H1 111.5
O1 C2 H2 108.2
C11 C2 H2 108.2
C1 C2 H2 108.2
O1 C4 H4A 110.7
C5 C4 H4A 110.7
O1 C4 H4B 110.7
C5 C4 H4B 110.7
H4A C4 H4B 108.8
C4 C5 H5 111.8
C6 C5 H5 111.8
C1 C5 H5 111.8
O7 C6 H6 108.0
C20 C6 H6 108.0
C5 C6 H6 108.0
O7 C8 H8A 110.6
C1 C8 H8A 110.6
O7 C8 H8B 110.6
C1 C8 H8B 110.6
H8A C8 H8B 108.8
C13 C12 H12 121.8
C11 C12 H12 121.8
C14 C15 H15 121.8
C16 C15 H15 121.8
C11 C16 H16 118.9
C15 C16 H16 118.9
O19 C18 H18A 110.1
O17 C18 H18A 110.1
O19 C18 H18B 110.1
O17 C18 H18B 110.1
H18A C18 H18B 108.4
C22 C21 H21 121.7
C20 C21 H21 121.7
C23 C24 H24 121.7
C25 C24 H24 121.7
C20 C25 H25 118.9
C24 C25 H25 118.9
O26 C27 H27A 110.0
O28 C27 H27A 110.0
O26 C27 H27B 110.0
O28 C27 H27B 110.0
H27A C27 H27B 108.3

loop_
_geom_bond_atom_site_label_1
_geom_bond_atom_site_label_2
_geom_bond_distance
O1 C2 1.4319(13)
O1 C4 1.4365(12)
C1 C8 1.5349(15)
C1 C2 1.5447(14)
C1 C5 1.5543(14)
C2 C11 1.5082(14)
C4 C5 1.5276(14)
C5 C6 1.5410(15)
C6 O7 1.4250(14)
C6 C20 1.5143(14)
O7 C8 1.4346(13)
C11 C16 1.3938(15)
C11 C12 1.4078(15)
C12 C13 1.3767(14)
C13 O17 1.3798(13)
C13 C14 1.3823(15)
C14 C15 1.3725(16)
C14 O19 1.3782(12)
C15 C16 1.4019(15)
O17 C18 1.4353(13)
C18 O19 1.4322(14)
C20 C25 1.3931(16)
C20 C21 1.4023(15)
C21 C22 1.3785(15)
C22 O26 1.3777(13)
C22 C23 1.3816(16)
C23 C24 1.3675(16)
C23 O28 1.3811(12)
C24 C25 1.4021(15)
O26 C27 1.4266(14)
C27 O28 1.4307(14)
C1 H1 1.0000
C2 H2 1.0000
C4 H4A 0.9900
C4 H4B 0.9900
C5 H5 1.0000
C6 H6 1.0000
C8 H8A 0.9900
C8 H8B 0.9900
C12 H12 0.9500
C15 H15 0.9500
C16 H16 0.9500
C18 H18A 0.9900
C18 H18B 0.9900
C21 H21 0.9500
C24 H24 0.9500
C25 H25 0.9500
C27 H27A 0.9900
C27 H27B 0.9900

loop_
_geom_hbond_atom_site_label_D
_geom_hbond_atom_site_label_H
_geom_hbond_atom_site_label_A
_geom_hbond_site_symmetry_A
_geom_hbond_distance_DH
_geom_hbond_distance_HA
_geom_hbond_distance_DA
_geom_hbond_angle_DHA
C4 H4A O17 2_666 0.99 2.41 3.3501(14) 158.5
C15 H15 O26 2_565 0.95 2.45 3.3093(14) 150.6
C16 H16 O28 2_665 0.95 2.67 3.5503(14) 154.4
C18 H18B O28 1_466 0.99 2.60 3.2600(13) 124.3

loop_
_geom_torsion_atom_site_label_1
_geom_torsion_atom_site_label_2
_geom_torsion_atom_site_label_3
_geom_torsion_atom_site_label_4
_geom_torsion
C4 O1 C2 C11 171.12(8)
C4 O1 C2 C1 44.73(10)
C8 C1 C2 O1 84.08(10)
C5 C1 C2 O1 -27.58(10)
C8 C1 C2 C11 -38.66(13)
C5 C1 C2 C11 -150.32(9)
C2 O1 C4 C5 -44.14(10)
O1 C4 C5 C6 -86.43(10)
O1 C4 C5 C1 25.14(11)
C8 C1 C5 C4 -118.87(9)
C2 C1 C5 C4 1.44(10)
C8 C1 C5 C6 0.34(10)
C2 C1 C5 C6 120.65(9)
C4 C5 C6 O7 135.84(9)
C1 C5 C6 O7 24.37(10)
C4 C5 C6 C20 -100.96(11)
C1 C5 C6 C20 147.57(9)
C20 C6 O7 C8 -167.79(9)
C5 C6 O7 C8 -41.30(11)
C6 O7 C8 C1 41.66(11)
C2 C1 C8 O7 -136.40(9)
C5 C1 C8 O7 -24.79(11)
O1 C2 C11 C16 167.64(9)
C1 C2 C11 C16 -73.29(13)
O1 C2 C11 C12 -12.29(14)
C1 C2 C11 C12 106.79(11)
C16 C11 C12 C13 -0.37(15)
C2 C11 C12 C13 179.56(9)
C11 C12 C13 O17 -177.70(10)
C11 C12 C13 C14 0.19(16)
C12 C13 C14 C15 0.28(17)
O17 C13 C14 C15 178.50(10)
C12 C13 C14 O19 -178.77(9)
O17 C13 C14 O19 -0.54(12)
O19 C14 C15 C16 178.33(10)
C13 C14 C15 C16 -0.54(16)
C12 C11 C16 C15 0.10(17)
C2 C11 C16 C15 -179.82(10)
C14 C15 C16 C11 0.35(17)
C12 C13 O17 C18 -176.22(11)
C14 C13 O17 C18 5.66(12)
C13 O17 C18 O19 -8.60(11)
C15 C14 O19 C18 176.20(11)
C13 C14 O19 C18 -4.83(12)
O17 C18 O19 C14 8.26(11)
O7 C6 C20 C25 177.96(10)
C5 C6 C20 C25 57.68(14)
O7 C6 C20 C21 -2.96(14)
C5 C6 C20 C21 -123.23(11)
C25 C20 C21 C22 0.50(16)
C6 C20 C21 C22 -178.56(10)
C20 C21 C22 O26 -179.95(11)
C20 C21 C22 C23 -0.47(16)
O26 C22 C23 C24 179.59(10)
C21 C22 C23 C24 0.03(18)
O26 C22 C23 O28 0.68(13)
C21 C22 C23 O28 -178.88(10)
O28 C23 C24 C25 179.08(10)
C22 C23 C24 C25 0.37(17)
C21 C20 C25 C24 -0.11(17)
C6 C20 C25 C24 178.98(10)
C23 C24 C25 C20 -0.33(17)
C21 C22 O26 C27 -179.19(11)
C23 C22 O26 C27 1.28(13)
C22 O26 C27 O28 -2.71(13)
C24 C23 O28 C27 178.86(11)
C22 C23 O28 C27 -2.32(12)
O26 C27 O28 C23 3.08(12)

loop_
_cod_related_entry_id
_cod_related_entry_database
_cod_related_entry_code
1 ChemSpider 5015
